data_7107370
loop_
_publ_author_name
'Charles Romain'
'Benoit Heinrich'
'Stephane Bellemin Laponnaz'
'Samuel Dagorne'

_publ_section_title
;
 A robust zirconium N-heterocyclic carbene complex for the living and
 highly stereoselective ring-opening polymerization of rac-lactide
;
_journal_name_full Chem.Commun.
_journal_page_first 2213
_journal_paper_doi 10.1039/c2cc16819g
_journal_volume 48
_journal_year 2012
_chemical_formula_moiety 'C38 H59 Cl N2 O4 Zr'
_chemical_formula_sum 'C38 H59 Cl N2 O4 Zr'
_chemical_formula_weight 734.54
_chemical_name_systematic
;
?
;
_space_group_IT_number 14
_symmetry_cell_setting monoclinic
_symmetry_space_group_name_Hall '-P 2ybc'
_symmetry_space_group_name_H-M 'P 1 21/c 1'
_atom_sites_solution_hydrogens geom
_atom_sites_solution_primary direct
_atom_sites_solution_secondary difmap
_audit_creation_method SHELXL-97
_cell_angle_alpha 90.00
_cell_angle_beta 110.9160(10)
_cell_angle_gamma 90.00
_cell_formula_units_Z 4
_cell_length_a 15.7565(5)
_cell_length_b 13.8949(3)
_cell_length_c 19.2220(7)
_cell_measurement_reflns_used 33103
_cell_measurement_temperature 173(2)
_cell_measurement_theta_max 27.485
_cell_measurement_theta_min 0.998
_cell_volume 3931.1(2)
_computing_cell_refinement 'Denzo (Nonius B.V., 1998)'
_computing_data_collection 'Collect (Nonius B.V., 1998)'
_computing_data_reduction 'Denzo (Nonius B.V., 1998)'
_computing_molecular_graphics 'PLATON 98 (Spek, 1998)'
_computing_publication_material 'SHELXL-97 (Sheldrick, 1997)'
_computing_structure_refinement 'SHELXL-97 (Sheldrick, 1997)'
_computing_structure_solution 'SHELXS-97 (Sheldrick, 1997)'
_diffrn_ambient_temperature 173(2)
_diffrn_measured_fraction_theta_full 0.988
_diffrn_measured_fraction_theta_max 0.988
_diffrn_measurement_device_type KappaCCD
_diffrn_measurement_method 'phi and omega scans'
_diffrn_radiation_monochromator graphite
_diffrn_radiation_source 'fine-focus sealed tube'
_diffrn_radiation_type MoK\a
_diffrn_radiation_wavelength 0.71073
_diffrn_reflns_av_R_equivalents 0.1371
_diffrn_reflns_av_sigmaI/netI 0.0811
_diffrn_reflns_limit_h_max 15
_diffrn_reflns_limit_h_min -20
_diffrn_reflns_limit_k_max 14
_diffrn_reflns_limit_k_min -18
_diffrn_reflns_limit_l_max 24
_diffrn_reflns_limit_l_min -24
_diffrn_reflns_number 23159
_diffrn_reflns_theta_full 27.48
_diffrn_reflns_theta_max 27.48
_diffrn_reflns_theta_min 1.38
_exptl_absorpt_coefficient_mu 0.386
_exptl_absorpt_correction_type none
_exptl_crystal_colour colorless
_exptl_crystal_density_diffrn 1.241
_exptl_crystal_density_method 'not measured'
_exptl_crystal_description prism
_exptl_crystal_F_000 1560
_exptl_crystal_size_max 0.50
_exptl_crystal_size_mid 0.50
_exptl_crystal_size_min 0.40
_refine_diff_density_max 2.078
_refine_diff_density_min -2.621
_refine_diff_density_rms 0.224
_refine_ls_extinction_coef 0.0263(19)
_refine_ls_extinction_expression
;
Fc^*^=kFc[1+0.001xFc^2^\l^3^/sin(2\q)]^-1/4^
;
_refine_ls_extinction_method SHELXL
_refine_ls_goodness_of_fit_ref 1.082
_refine_ls_hydrogen_treatment constr
_refine_ls_matrix_type full
_refine_ls_number_parameters 412
_refine_ls_number_reflns 8890
_refine_ls_number_restraints 0
_refine_ls_restrained_S_all 1.082
_refine_ls_R_factor_all 0.0878
_refine_ls_R_factor_gt 0.0777
_refine_ls_shift/su_max 0.000
_refine_ls_shift/su_mean 0.000
_refine_ls_structure_factor_coef Fsqd
_refine_ls_weighting_details
;
calc w=1/[\s^2^(Fo^2^)+(0.1335P)^2^+3.8078P] where P=(Fo^2^+2Fc^2^)/3
;
_refine_ls_weighting_scheme calc
_refine_ls_wR_factor_gt 0.2000
_refine_ls_wR_factor_ref 0.2142
_reflns_number_gt 7719
_reflns_number_total 8890
_reflns_threshold_expression I>2sigma(I)
_cod_data_source_file c2cc16819g.txt
_cod_data_source_block charles13
_cod_original_sg_symbol_H-M 'P 21/c'
_cod_database_code 7107370

loop_
_symmetry_equiv_pos_as_xyz
'x, y, z'
'-x, y+1/2, -z+1/2'
'-x, -y, -z'
'x, -y-1/2, z-1/2'

loop_
_atom_site_label
_atom_site_type_symbol
_atom_site_fract_x
_atom_site_fract_y
_atom_site_fract_z
_atom_site_U_iso_or_equiv
_atom_site_adp_type
_atom_site_occupancy
_atom_site_symmetry_multiplicity
_atom_site_calc_flag
_atom_site_refinement_flags
C1 C 0.60430(19) 0.3368(2) 0.44010(16) 0.0228(6) Uani 1 1 d .
C2 C 0.6867(2) 0.2878(2) 0.47514(17) 0.0233(6) Uani 1 1 d .
C3 C 0.7639(2) 0.3432(2) 0.51366(17) 0.0269(6) Uani 1 1 d .
H3 H 0.8200 0.3108 0.5371 0.032 Uiso 1 1 calc R
C4 C 0.7624(2) 0.4425(2) 0.51926(18) 0.0276(6) Uani 1 1 d .
C5 C 0.6790(2) 0.4888(2) 0.48760(18) 0.0277(6) Uani 1 1 d .
H5 H 0.6756 0.5565 0.4933 0.033 Uiso 1 1 calc R
C6 C 0.60004(19) 0.4376(2) 0.44741(16) 0.0237(6) Uani 1 1 d .
C7 C 0.6918(2) 0.1777(2) 0.47165(18) 0.0267(6) Uani 1 1 d .
C8 C 0.6267(3) 0.1337(3) 0.5064(2) 0.0412(9) Uani 1 1 d .
H8A H 0.6479 0.1493 0.5596 0.062 Uiso 1 1 calc R
H8B H 0.6252 0.0636 0.5002 0.062 Uiso 1 1 calc R
H8C H 0.5656 0.1599 0.4817 0.062 Uiso 1 1 calc R
C9 C 0.6681(2) 0.1430(3) 0.3912(2) 0.0366(8) Uani 1 1 d .
H9A H 0.6075 0.1661 0.3607 0.055 Uiso 1 1 calc R
H9B H 0.6689 0.0725 0.3902 0.055 Uiso 1 1 calc R
H9C H 0.7129 0.1681 0.3712 0.055 Uiso 1 1 calc R
C10 C 0.7875(2) 0.1398(3) 0.5162(2) 0.0376(8) Uani 1 1 d .
H10A H 0.8302 0.1624 0.4932 0.056 Uiso 1 1 calc R
H10B H 0.7867 0.0693 0.5164 0.056 Uiso 1 1 calc R
H10C H 0.8066 0.1636 0.5675 0.056 Uiso 1 1 calc R
C11 C 0.8485(2) 0.5033(3) 0.5560(2) 0.0337(7) Uani 1 1 d .
C12 C 0.9343(3) 0.4413(3) 0.5810(3) 0.0586(13) Uani 1 1 d .
H12A H 0.9876 0.4823 0.6037 0.088 Uiso 1 1 calc R
H12B H 0.9395 0.4080 0.5377 0.088 Uiso 1 1 calc R
H12C H 0.9306 0.3938 0.6175 0.088 Uiso 1 1 calc R
C13 C 0.8567(3) 0.5765(4) 0.5000(3) 0.0593(13) Uani 1 1 d .
H13A H 0.8027 0.6177 0.4838 0.089 Uiso 1 1 calc R
H13B H 0.8617 0.5428 0.4569 0.089 Uiso 1 1 calc R
H13C H 0.9109 0.6161 0.5233 0.089 Uiso 1 1 calc R
C14 C 0.8433(3) 0.5540(4) 0.6245(3) 0.0539(11) Uani 1 1 d .
H14A H 0.8988 0.5916 0.6482 0.081 Uiso 1 1 calc R
H14B H 0.8371 0.5060 0.6598 0.081 Uiso 1 1 calc R
H14C H 0.7905 0.5970 0.6097 0.081 Uiso 1 1 calc R
C15 C 0.4398(2) 0.4593(2) 0.36094(16) 0.0233(6) Uani 1 1 d .
C16 C 0.5182(2) 0.5958(2) 0.42449(18) 0.0269(6) Uani 1 1 d .
H16A H 0.5631 0.6279 0.4071 0.032 Uiso 1 1 calc R
H16B H 0.5321 0.6117 0.4776 0.032 Uiso 1 1 calc R
C17 C 0.4212(2) 0.6251(2) 0.37704(19) 0.0318(7) Uani 1 1 d .
H17A H 0.3869 0.6463 0.4085 0.038 Uiso 1 1 calc R
H17B H 0.4208 0.6773 0.3419 0.038 Uiso 1 1 calc R
C18 C 0.2621(2) 0.4569(2) 0.23333(17) 0.0250(6) Uani 1 1 d .
C19 C 0.1741(2) 0.4609(3) 0.17801(18) 0.0297(7) Uani 1 1 d .
C20 C 0.1254(2) 0.5462(3) 0.17008(19) 0.0338(7) Uani 1 1 d .
H20 H 0.0671 0.5500 0.1319 0.041 Uiso 1 1 calc R
C21 C 0.1576(2) 0.6261(3) 0.21512(19) 0.0321(7) Uani 1 1 d .
C22 C 0.2432(2) 0.6207(2) 0.27004(18) 0.0294(7) Uani 1 1 d .
H22 H 0.2662 0.6745 0.3017 0.035 Uiso 1 1 calc R
C23 C 0.2963(2) 0.5372(2) 0.27957(17) 0.0251(6) Uani 1 1 d .
C24 C 0.1335(2) 0.3717(3) 0.1299(2) 0.0386(8) Uani 1 1 d .
C25 C 0.0366(3) 0.3900(4) 0.0758(3) 0.0707(17) Uani 1 1 d .
H25A H 0.0100 0.3294 0.0517 0.106 Uiso 1 1 calc R
H25B H 0.0380 0.4364 0.0378 0.106 Uiso 1 1 calc R
H25C H -0.0002 0.4158 0.1031 0.106 Uiso 1 1 calc R
C26 C 0.1289(3) 0.2870(3) 0.1785(3) 0.0538(12) Uani 1 1 d .
H26A H 0.0898 0.3036 0.2065 0.081 Uiso 1 1 calc R
H26B H 0.1901 0.2720 0.2133 0.081 Uiso 1 1 calc R
H26C H 0.1039 0.2309 0.1469 0.081 Uiso 1 1 calc R
C27 C 0.1919(3) 0.3453(3) 0.0831(2) 0.0506(11) Uani 1 1 d .
H27A H 0.2530 0.3272 0.1163 0.076 Uiso 1 1 calc R
H27B H 0.1957 0.4008 0.0530 0.076 Uiso 1 1 calc R
H27C H 0.1639 0.2911 0.0504 0.076 Uiso 1 1 calc R
C28 C 0.1001(3) 0.7187(3) 0.2018(2) 0.0394(8) Uani 1 1 d .
C29 C 0.1122(5) 0.7760(5) 0.1387(4) 0.084(2) Uani 1 1 d .
H29A H 0.0750 0.8345 0.1300 0.126 Uiso 1 1 calc R
H29B H 0.0931 0.7368 0.0933 0.126 Uiso 1 1 calc R
H29C H 0.1763 0.7938 0.1520 0.126 Uiso 1 1 calc R
C30 C 0.1252(3) 0.7809(4) 0.2712(3) 0.0580(13) Uani 1 1 d .
H30A H 0.1869 0.8060 0.2831 0.087 Uiso 1 1 calc R
H30B H 0.1225 0.7422 0.3130 0.087 Uiso 1 1 calc R
H30C H 0.0824 0.8347 0.2623 0.087 Uiso 1 1 calc R
C31 C -0.0008(3) 0.6930(4) 0.1811(4) 0.0750(19) Uani 1 1 d .
H31A H -0.0071 0.6429 0.2149 0.112 Uiso 1 1 calc R
H31B H -0.0249 0.6692 0.1297 0.112 Uiso 1 1 calc R
H31C H -0.0347 0.7504 0.1855 0.112 Uiso 1 1 calc R
C32 C 0.2892(4) 0.1939(3) 0.3994(4) 0.0633(15) Uani 1 1 d .
H32 H 0.2406 0.2376 0.4032 0.076 Uiso 1 1 calc R
C33 C 0.2449(4) 0.1086(4) 0.3547(4) 0.0761(18) Uani 1 1 d .
H33A H 0.2017 0.1297 0.3064 0.114 Uiso 1 1 calc R
H33B H 0.2125 0.0724 0.3813 0.114 Uiso 1 1 calc R
H33C H 0.2912 0.0674 0.3469 0.114 Uiso 1 1 calc R
C34 C 0.3529(6) 0.1697(5) 0.4779(3) 0.088(2) Uani 1 1 d .
H34A H 0.3995 0.1245 0.4754 0.132 Uiso 1 1 calc R
H34B H 0.3182 0.1403 0.5057 0.132 Uiso 1 1 calc R
H34C H 0.3821 0.2287 0.5031 0.132 Uiso 1 1 calc R
C35 C 0.4645(3) 0.4212(5) 0.1840(3) 0.0705(8) Uani 1 1 d .
H35A H 0.4385 0.4824 0.1934 0.085 Uiso 1 1 calc R
H35B H 0.4149 0.3831 0.1482 0.085 Uiso 1 1 calc R
C36 C 0.5328(3) 0.4415(5) 0.1517(3) 0.0705(8) Uani 1 1 d .
H36A H 0.5338 0.5109 0.1404 0.085 Uiso 1 1 calc R
H36B H 0.5212 0.4042 0.1053 0.085 Uiso 1 1 calc R
C37 C 0.6214(3) 0.4109(5) 0.2110(3) 0.0705(8) Uani 1 1 d .
H37A H 0.6544 0.3654 0.1902 0.085 Uiso 1 1 calc R
H37B H 0.6606 0.4675 0.2312 0.085 Uiso 1 1 calc R
C38 C 0.5967(3) 0.3647(5) 0.2690(3) 0.0705(8) Uani 1 1 d .
H38A H 0.6162 0.2965 0.2739 0.085 Uiso 1 1 calc R
H38B H 0.6281 0.3971 0.3173 0.085 Uiso 1 1 calc R
N1 N 0.51792(17) 0.49104(18) 0.41318(15) 0.0246(5) Uani 1 1 d .
N2 N 0.38330(17) 0.53516(19) 0.33711(14) 0.0247(5) Uani 1 1 d .
O1 O 0.53022(15) 0.28849(15) 0.39835(13) 0.0267(5) Uani 1 1 d .
O2 O 0.31215(14) 0.37793(16) 0.24142(12) 0.0268(5) Uani 1 1 d .
O3 O 0.33986(18) 0.2445(2) 0.36396(15) 0.0399(6) Uani 1 1 d .
O4 O 0.50165(17) 0.36972(18) 0.25121(15) 0.0352(5) Uani 1 1 d .
Cl1 Cl 0.41470(7) 0.16435(7) 0.23020(5) 0.0453(3) Uani 1 1 d .
Zr1 Zr 0.412012(18) 0.30127(2) 0.313211(16) 0.02261(16) Uani 1 1 d .

loop_
_atom_site_aniso_label
_atom_site_aniso_U_11
_atom_site_aniso_U_22
_atom_site_aniso_U_33
_atom_site_aniso_U_23
_atom_site_aniso_U_13
_atom_site_aniso_U_12
C1 0.0167(13) 0.0198(14) 0.0263(14) -0.0002(11) 0.0007(11) -0.0002(11)
C2 0.0182(14) 0.0206(14) 0.0261(14) 0.0004(11) 0.0016(11) 0.0021(11)
C3 0.0158(13) 0.0272(16) 0.0314(15) -0.0004(12) 0.0009(11) 0.0006(11)
C4 0.0178(14) 0.0244(15) 0.0326(15) -0.0025(12) -0.0006(12) -0.0043(11)
C5 0.0210(14) 0.0195(14) 0.0365(16) -0.0016(12) 0.0026(12) -0.0004(11)
C6 0.0162(13) 0.0215(14) 0.0270(14) 0.0002(11) -0.0001(11) 0.0024(11)
C7 0.0217(15) 0.0187(14) 0.0332(16) -0.0005(12) 0.0017(12) 0.0039(12)
C8 0.0348(19) 0.0269(17) 0.060(2) 0.0136(17) 0.0149(17) 0.0018(14)
C9 0.0303(17) 0.0267(17) 0.0444(19) -0.0098(14) 0.0028(15) 0.0042(13)
C10 0.0266(16) 0.0243(16) 0.050(2) 0.0003(15) -0.0007(15) 0.0097(13)
C11 0.0174(14) 0.0301(17) 0.0455(18) -0.0015(14) 0.0015(13) -0.0051(12)
C12 0.0205(17) 0.043(2) 0.095(4) -0.010(2) -0.001(2) -0.0033(16)
C13 0.039(2) 0.063(3) 0.064(3) 0.016(2) 0.004(2) -0.021(2)
C14 0.040(2) 0.051(3) 0.064(3) -0.023(2) 0.010(2) -0.0203(19)
C15 0.0189(13) 0.0204(14) 0.0274(13) 0.0035(11) 0.0044(11) 0.0024(11)
C16 0.0243(14) 0.0168(14) 0.0328(15) -0.0018(11) 0.0019(12) 0.0033(11)
C17 0.0278(16) 0.0212(15) 0.0353(16) -0.0024(13) -0.0022(13) 0.0038(12)
C18 0.0187(13) 0.0217(14) 0.0312(14) 0.0026(12) 0.0045(12) 0.0038(11)
C19 0.0211(14) 0.0291(17) 0.0321(15) 0.0020(13) 0.0013(12) 0.0017(12)
C20 0.0202(15) 0.0351(18) 0.0370(17) 0.0046(14) -0.0007(13) 0.0083(13)
C21 0.0239(15) 0.0314(17) 0.0358(16) 0.0041(14) 0.0044(13) 0.0115(13)
C22 0.0249(15) 0.0242(16) 0.0337(15) 0.0017(13) 0.0040(13) 0.0086(12)
C23 0.0197(14) 0.0238(15) 0.0273(14) 0.0028(12) 0.0030(11) 0.0044(11)
C24 0.0277(17) 0.0309(18) 0.0417(18) 0.0011(15) -0.0067(14) -0.0011(14)
C25 0.041(2) 0.047(3) 0.082(3) -0.011(2) -0.030(2) 0.009(2)
C26 0.037(2) 0.043(2) 0.067(3) 0.005(2) 0.000(2) -0.0156(18)
C27 0.058(3) 0.039(2) 0.043(2) -0.0113(17) 0.0046(19) 0.0007(19)
C28 0.0282(17) 0.0371(19) 0.0443(19) 0.0039(16) 0.0025(15) 0.0168(15)
C29 0.113(5) 0.067(4) 0.088(4) 0.042(3) 0.055(4) 0.063(4)
C30 0.049(3) 0.044(2) 0.069(3) -0.010(2) 0.006(2) 0.023(2)
C31 0.030(2) 0.062(3) 0.118(5) -0.019(3) 0.006(3) 0.020(2)
C32 0.064(3) 0.039(2) 0.106(4) 0.009(2) 0.054(3) -0.001(2)
C33 0.056(3) 0.064(3) 0.092(4) 0.024(3) 0.006(3) -0.026(3)
C34 0.130(6) 0.078(4) 0.056(3) 0.004(3) 0.035(4) -0.046(4)
C35 0.0399(12) 0.107(2) 0.0677(16) 0.0401(16) 0.0230(12) 0.0092(13)
C36 0.0399(12) 0.107(2) 0.0677(16) 0.0401(16) 0.0230(12) 0.0092(13)
C37 0.0399(12) 0.107(2) 0.0677(16) 0.0401(16) 0.0230(12) 0.0092(13)
C38 0.0399(12) 0.107(2) 0.0677(16) 0.0401(16) 0.0230(12) 0.0092(13)
N1 0.0200(12) 0.0152(12) 0.0314(13) -0.0002(10) 0.0003(10) 0.0028(9)
N2 0.0199(12) 0.0194(12) 0.0299(12) 0.0001(10) 0.0028(10) 0.0029(10)
O1 0.0184(10) 0.0175(10) 0.0338(12) 0.0003(8) -0.0034(9) -0.0002(8)
O2 0.0180(10) 0.0210(11) 0.0332(11) 0.0001(9) -0.0009(9) 0.0036(8)
O3 0.0302(13) 0.0411(15) 0.0471(15) 0.0080(12) 0.0123(11) -0.0082(11)
O4 0.0265(12) 0.0326(13) 0.0461(13) 0.0083(11) 0.0127(10) 0.0048(10)
Cl1 0.0553(6) 0.0263(5) 0.0464(5) -0.0094(4) 0.0084(4) 0.0025(4)
Zr1 0.0158(2) 0.0165(2) 0.0293(2) 0.00077(10) 0.00059(13) -0.00058(9)

loop_
_atom_type_symbol
_atom_type_description
_atom_type_scat_dispersion_real
_atom_type_scat_dispersion_imag
_atom_type_scat_source
C C 0.0033 0.0016 'International Tables Vol C Tables 4.2.6.8 and 6.1.1.4'
H H 0.0000 0.0000 'International Tables Vol C Tables 4.2.6.8 and 6.1.1.4'
N N 0.0061 0.0033 'International Tables Vol C Tables 4.2.6.8 and 6.1.1.4'
O O 0.0106 0.0060 'International Tables Vol C Tables 4.2.6.8 and 6.1.1.4'
Cl Cl 0.1484 0.1585 'International Tables Vol C Tables 4.2.6.8 and 6.1.1.4'
Zr Zr -2.9673 0.5597 'International Tables Vol C Tables 4.2.6.8 and 6.1.1.4'

loop_
_geom_angle_atom_site_label_1
_geom_angle_atom_site_label_2
_geom_angle_atom_site_label_3
_geom_angle
O1 C1 C2 120.2(3)
O1 C1 C6 119.7(3)
C2 C1 C6 120.0(3)
C3 C2 C1 117.7(3)
C3 C2 C7 121.3(3)
C1 C2 C7 121.0(3)
C4 C3 C2 123.4(3)
C4 C3 H3 118.3
C2 C3 H3 118.3
C3 C4 C5 117.8(3)
C3 C4 C11 123.1(3)
C5 C4 C11 119.1(3)
C4 C5 C6 121.3(3)
C4 C5 H5 119.3
C6 C5 H5 119.3
C5 C6 C1 119.6(3)
C5 C6 N1 118.0(3)
C1 C6 N1 122.4(3)
C9 C7 C2 111.1(3)
C9 C7 C8 110.7(3)
C2 C7 C8 109.0(3)
C9 C7 C10 106.9(3)
C2 C7 C10 111.9(3)
C8 C7 C10 107.1(3)
C7 C8 H8A 109.5
C7 C8 H8B 109.5
H8A C8 H8B 109.5
C7 C8 H8C 109.5
H8A C8 H8C 109.5
H8B C8 H8C 109.5
C7 C9 H9A 109.5
C7 C9 H9B 109.5
H9A C9 H9B 109.5
C7 C9 H9C 109.5
H9A C9 H9C 109.5
H9B C9 H9C 109.5
C7 C10 H10A 109.5
C7 C10 H10B 109.5
H10A C10 H10B 109.5
C7 C10 H10C 109.5
H10A C10 H10C 109.5
H10B C10 H10C 109.5
C13 C11 C14 110.4(4)
C13 C11 C12 108.1(4)
C14 C11 C12 107.8(4)
C13 C11 C4 109.0(3)
C14 C11 C4 109.9(3)
C12 C11 C4 111.7(3)
C11 C12 H12A 109.5
C11 C12 H12B 109.5
H12A C12 H12B 109.5
C11 C12 H12C 109.5
H12A C12 H12C 109.5
H12B C12 H12C 109.5
C11 C13 H13A 109.5
C11 C13 H13B 109.5
H13A C13 H13B 109.5
C11 C13 H13C 109.5
H13A C13 H13C 109.5
H13B C13 H13C 109.5
C11 C14 H14A 109.5
C11 C14 H14B 109.5
H14A C14 H14B 109.5
C11 C14 H14C 109.5
H14A C14 H14C 109.5
H14B C14 H14C 109.5
N2 C15 N1 108.2(3)
N2 C15 Zr1 125.9(2)
N1 C15 Zr1 125.7(2)
N1 C16 C17 103.0(2)
N1 C16 H16A 111.2
C17 C16 H16A 111.2
N1 C16 H16B 111.2
C17 C16 H16B 111.2
H16A C16 H16B 109.1
N2 C17 C16 102.6(2)
N2 C17 H17A 111.3
C16 C17 H17A 111.3
N2 C17 H17B 111.3
C16 C17 H17B 111.3
H17A C17 H17B 109.2
O2 C18 C23 120.2(3)
O2 C18 C19 120.1(3)
C23 C18 C19 119.7(3)
C20 C19 C18 118.0(3)
C20 C19 C24 121.7(3)
C18 C19 C24 120.3(3)
C21 C20 C19 123.3(3)
C21 C20 H20 118.4
C19 C20 H20 118.4
C22 C21 C20 118.2(3)
C22 C21 C28 121.6(3)
C20 C21 C28 120.1(3)
C21 C22 C23 121.0(3)
C21 C22 H22 119.5
C23 C22 H22 119.5
C22 C23 C18 119.8(3)
C22 C23 N2 118.8(3)
C18 C23 N2 121.4(3)
C26 C24 C25 106.9(4)
C26 C24 C19 110.8(3)
C25 C24 C19 112.0(3)
C26 C24 C27 110.0(4)
C25 C24 C27 107.5(4)
C19 C24 C27 109.6(3)
C24 C25 H25A 109.5
C24 C25 H25B 109.5
H25A C25 H25B 109.5
C24 C25 H25C 109.5
H25A C25 H25C 109.5
H25B C25 H25C 109.5
C24 C26 H26A 109.5
C24 C26 H26B 109.5
H26A C26 H26B 109.5
C24 C26 H26C 109.5
H26A C26 H26C 109.5
H26B C26 H26C 109.5
C24 C27 H27A 109.5
C24 C27 H27B 109.5
H27A C27 H27B 109.5
C24 C27 H27C 109.5
H27A C27 H27C 109.5
H27B C27 H27C 109.5
C30 C28 C29 109.6(5)
C30 C28 C31 106.3(4)
C29 C28 C31 109.1(5)
C30 C28 C21 112.1(3)
C29 C28 C21 109.6(3)
C31 C28 C21 109.9(4)
C28 C29 H29A 109.5
C28 C29 H29B 109.5
H29A C29 H29B 109.5
C28 C29 H29C 109.5
H29A C29 H29C 109.5
H29B C29 H29C 109.5
C28 C30 H30A 109.5
C28 C30 H30B 109.5
H30A C30 H30B 109.5
C28 C30 H30C 109.5
H30A C30 H30C 109.5
H30B C30 H30C 109.5
C28 C31 H31A 109.5
C28 C31 H31B 109.5
H31A C31 H31B 109.5
C28 C31 H31C 109.5
H31A C31 H31C 109.5
H31B C31 H31C 109.5
O3 C32 C33 110.5(5)
O3 C32 C34 107.6(5)
C33 C32 C34 113.9(5)
O3 C32 H32 108.2
C33 C32 H32 108.2
C34 C32 H32 108.2
C32 C33 H33A 109.5
C32 C33 H33B 109.5
H33A C33 H33B 109.5
C32 C33 H33C 109.5
H33A C33 H33C 109.5
H33B C33 H33C 109.5
C32 C34 H34A 109.5
C32 C34 H34B 109.5
H34A C34 H34B 109.5
C32 C34 H34C 109.5
H34A C34 H34C 109.5
H34B C34 H34C 109.5
O4 C35 C36 111.3(4)
O4 C35 H35A 109.4
C36 C35 H35A 109.4
O4 C35 H35B 109.4
C36 C35 H35B 109.4
H35A C35 H35B 108.0
C35 C36 C37 104.4(4)
C35 C36 H36A 110.9
C37 C36 H36A 110.9
C35 C36 H36B 110.9
C37 C36 H36B 110.9
H36A C36 H36B 108.9
C38 C37 C36 105.9(4)
C38 C37 H37A 110.6
C36 C37 H37A 110.6
C38 C37 H37B 110.6
C36 C37 H37B 110.6
H37A C37 H37B 108.7
O4 C38 C37 110.0(4)
O4 C38 H38A 109.7
C37 C38 H38A 109.7
O4 C38 H38B 109.7
C37 C38 H38B 109.7
H38A C38 H38B 108.2
C15 N1 C6 127.2(3)
C15 N1 C16 112.7(2)
C6 N1 C16 119.3(2)
C15 N2 C23 128.0(3)
C15 N2 C17 112.9(2)
C23 N2 C17 119.1(3)
C1 O1 Zr1 143.6(2)
C18 O2 Zr1 144.4(2)
C32 O3 Zr1 174.4(3)
C35 O4 C38 107.7(3)
C35 O4 Zr1 122.9(2)
C38 O4 Zr1 129.3(2)
O3 Zr1 O2 96.16(11)
O3 Zr1 O1 95.48(11)
O2 Zr1 O1 152.75(9)
O3 Zr1 O4 179.45(11)
O2 Zr1 O4 84.34(9)
O1 Zr1 O4 84.16(10)
O3 Zr1 C15 104.28(12)
O2 Zr1 C15 76.26(9)
O1 Zr1 C15 77.02(9)
O4 Zr1 C15 76.06(10)
O3 Zr1 Cl1 99.27(9)
O2 Zr1 Cl1 98.88(7)
O1 Zr1 Cl1 103.43(7)
O4 Zr1 Cl1 80.42(7)
C15 Zr1 Cl1 156.32(8)

loop_
_geom_bond_atom_site_label_1
_geom_bond_atom_site_label_2
_geom_bond_distance
C1 O1 1.337(4)
C1 C2 1.407(4)
C1 C6 1.412(4)
C2 C3 1.406(4)
C2 C7 1.535(4)
C3 C4 1.386(5)
C3 H3 0.9500
C4 C5 1.393(4)
C4 C11 1.539(4)
C5 C6 1.402(4)
C5 H5 0.9500
C6 N1 1.432(4)
C7 C9 1.534(5)
C7 C8 1.536(5)
C7 C10 1.537(4)
C8 H8A 0.9800
C8 H8B 0.9800
C8 H8C 0.9800
C9 H9A 0.9800
C9 H9B 0.9800
C9 H9C 0.9800
C10 H10A 0.9800
C10 H10B 0.9800
C10 H10C 0.9800
C11 C13 1.519(6)
C11 C14 1.521(6)
C11 C12 1.528(5)
C12 H12A 0.9800
C12 H12B 0.9800
C12 H12C 0.9800
C13 H13A 0.9800
C13 H13B 0.9800
C13 H13C 0.9800
C14 H14A 0.9800
C14 H14B 0.9800
C14 H14C 0.9800
C15 N2 1.349(4)
C15 N1 1.355(4)
C15 Zr1 2.360(3)
C16 N1 1.472(4)
C16 C17 1.530(4)
C16 H16A 0.9900
C16 H16B 0.9900
C17 N2 1.476(4)
C17 H17A 0.9900
C17 H17B 0.9900
C18 O2 1.328(4)
C18 C23 1.408(4)
C18 C19 1.416(4)
C19 C20 1.390(5)
C19 C24 1.541(5)
C20 C21 1.388(5)
C20 H20 0.9500
C21 C22 1.386(4)
C21 C28 1.542(5)
C22 C23 1.405(4)
C22 H22 0.9500
C23 N2 1.421(4)
C24 C26 1.519(6)
C24 C25 1.532(5)
C24 C27 1.543(6)
C25 H25A 0.9800
C25 H25B 0.9800
C25 H25C 0.9800
C26 H26A 0.9800
C26 H26B 0.9800
C26 H26C 0.9800
C27 H27A 0.9800
C27 H27B 0.9800
C27 H27C 0.9800
C28 C30 1.518(6)
C28 C29 1.520(7)
C28 C31 1.537(7)
C29 H29A 0.9800
C29 H29B 0.9800
C29 H29C 0.9800
C30 H30A 0.9800
C30 H30B 0.9800
C30 H30C 0.9800
C31 H31A 0.9800
C31 H31B 0.9800
C31 H31C 0.9800
C32 O3 1.409(5)
C32 C33 1.483(8)
C32 C34 1.522(9)
C32 H32 1.0000
C33 H33A 0.9800
C33 H33B 0.9800
C33 H33C 0.9800
C34 H34A 0.9800
C34 H34B 0.9800
C34 H34C 0.9800
C35 O4 1.409(5)
C35 C36 1.448(6)
C35 H35A 0.9900
C35 H35B 0.9900
C36 C37 1.513(7)
C36 H36A 0.9900
C36 H36B 0.9900
C37 C38 1.454(6)
C37 H37A 0.9900
C37 H37B 0.9900
C38 O4 1.414(5)
C38 H38A 0.9900
C38 H38B 0.9900
O1 Zr1 2.001(2)
O2 Zr1 1.991(2)
O3 Zr1 1.912(3)
O4 Zr1 2.350(2)
Cl1 Zr1 2.4931(9)

loop_
_geom_torsion_atom_site_label_1
_geom_torsion_atom_site_label_2
_geom_torsion_atom_site_label_3
_geom_torsion_atom_site_label_4
_geom_torsion
O1 C1 C2 C3 175.3(3)
C6 C1 C2 C3 -3.1(5)
O1 C1 C2 C7 -5.0(5)
C6 C1 C2 C7 176.5(3)
C1 C2 C3 C4 0.6(5)
C7 C2 C3 C4 -179.0(3)
C2 C3 C4 C5 2.8(5)
C2 C3 C4 C11 -174.9(3)
C3 C4 C5 C6 -3.8(5)
C11 C4 C5 C6 174.0(3)
C4 C5 C6 C1 1.4(5)
C4 C5 C6 N1 -176.7(3)
O1 C1 C6 C5 -176.3(3)
C2 C1 C6 C5 2.2(5)
O1 C1 C6 N1 1.8(5)
C2 C1 C6 N1 -179.8(3)
C3 C2 C7 C9 -117.6(3)
C1 C2 C7 C9 62.8(4)
C3 C2 C7 C8 120.1(3)
C1 C2 C7 C8 -59.5(4)
C3 C2 C7 C10 1.8(5)
C1 C2 C7 C10 -177.8(3)
C3 C4 C11 C13 122.5(4)
C5 C4 C11 C13 -55.2(5)
C3 C4 C11 C14 -116.4(4)
C5 C4 C11 C14 65.9(4)
C3 C4 C11 C12 3.1(5)
C5 C4 C11 C12 -174.5(4)
N1 C16 C17 N2 -7.7(3)
O2 C18 C19 C20 -178.0(3)
C23 C18 C19 C20 1.9(5)
O2 C18 C19 C24 3.5(5)
C23 C18 C19 C24 -176.5(3)
C18 C19 C20 C21 -2.1(5)
C24 C19 C20 C21 176.3(4)
C19 C20 C21 C22 0.9(6)
C19 C20 C21 C28 178.9(3)
C20 C21 C22 C23 0.6(5)
C28 C21 C22 C23 -177.4(3)
C21 C22 C23 C18 -0.7(5)
C21 C22 C23 N2 -179.5(3)
O2 C18 C23 C22 179.4(3)
C19 C18 C23 C22 -0.5(5)
O2 C18 C23 N2 -1.9(5)
C19 C18 C23 N2 178.2(3)
C20 C19 C24 C26 -119.8(4)
C18 C19 C24 C26 58.5(5)
C20 C19 C24 C25 -0.6(6)
C18 C19 C24 C25 177.8(4)
C20 C19 C24 C27 118.6(4)
C18 C19 C24 C27 -63.0(4)
C22 C21 C28 C30 -25.2(6)
C20 C21 C28 C30 156.9(4)
C22 C21 C28 C29 96.8(5)
C20 C21 C28 C29 -81.1(6)
C22 C21 C28 C31 -143.2(5)
C20 C21 C28 C31 38.8(6)
O4 C35 C36 C37 -8.3(8)
C35 C36 C37 C38 6.7(8)
C36 C37 C38 O4 -3.1(8)
N2 C15 N1 C6 -172.6(3)
Zr1 C15 N1 C6 3.0(4)
N2 C15 N1 C16 -2.7(4)
Zr1 C15 N1 C16 172.9(2)
C5 C6 N1 C15 166.2(3)
C1 C6 N1 C15 -11.9(5)
C5 C6 N1 C16 -3.1(4)
C1 C6 N1 C16 178.8(3)
C17 C16 N1 C15 6.8(4)
C17 C16 N1 C6 177.6(3)
N1 C15 N2 C23 175.8(3)
Zr1 C15 N2 C23 0.3(4)
N1 C15 N2 C17 -3.0(4)
Zr1 C15 N2 C17 -178.6(2)
C22 C23 N2 C15 171.6(3)
C18 C23 N2 C15 -7.2(5)
C22 C23 N2 C17 -9.6(4)
C18 C23 N2 C17 171.6(3)
C16 C17 N2 C15 7.0(4)
C16 C17 N2 C23 -172.0(3)
C2 C1 O1 Zr1 -153.8(3)
C6 C1 O1 Zr1 24.7(5)
C23 C18 O2 Zr1 26.0(5)
C19 C18 O2 Zr1 -154.1(3)
C36 C35 O4 C38 6.6(8)
C36 C35 O4 Zr1 -170.5(4)
C37 C38 O4 C35 -1.9(7)
C37 C38 O4 Zr1 174.9(4)
C18 O2 Zr1 O3 77.7(4)
C18 O2 Zr1 O1 -37.1(5)
C18 O2 Zr1 O4 -102.5(4)
C18 O2 Zr1 C15 -25.5(4)
C18 O2 Zr1 Cl1 178.2(3)
C1 O1 Zr1 O3 -129.3(4)
C1 O1 Zr1 O2 -14.4(5)
C1 O1 Zr1 O4 51.1(4)
C1 O1 Zr1 C15 -25.9(4)
C1 O1 Zr1 Cl1 129.8(4)
C35 O4 Zr1 O2 -11.0(4)
C38 O4 Zr1 O2 172.7(5)
C35 O4 Zr1 O1 -166.2(4)
C38 O4 Zr1 O1 17.4(5)
C35 O4 Zr1 C15 -88.2(4)
C38 O4 Zr1 C15 95.4(5)
C35 O4 Zr1 Cl1 89.1(4)
C38 O4 Zr1 Cl1 -87.3(5)
N2 C15 Zr1 O3 -83.5(3)
N1 C15 Zr1 O3 101.8(3)
N2 C15 Zr1 O2 9.5(2)
N1 C15 Zr1 O2 -165.2(3)
N2 C15 Zr1 O1 -175.9(3)
N1 C15 Zr1 O1 9.3(3)
N2 C15 Zr1 O4 97.0(3)
N1 C15 Zr1 O4 -77.8(3)
N2 C15 Zr1 Cl1 90.2(3)
N1 C15 Zr1 Cl1 -84.6(3)
